data_2233276
loop_
_publ_author_name
'Kamaludin, Nurul Farahana'
'Baba, Ibrahim'
'Awang, Normah'
'Mohamed Tahir, Mohamed Ibrahim'
'Tiekink, Edward R. T.'

_publ_section_title
;
 (<i>N</i>-Ethyl-<i>N</i>-phenyldithiocarbamato-\k<i>S</i>)triphenyltin(IV)
;
_journal_coeditor_code QM2044
_journal_issue 1
_journal_name_full 'Acta Crystallographica Section E'
_journal_page_first m62
_journal_page_last m63
_journal_paper_doi 10.1107/S1600536811053591
_journal_volume 68
_journal_year 2012
_chemical_formula_iupac '[Sn (C6 H5)3 (C9 H10 N S2)]'
_chemical_formula_moiety 'C27 H25 N S2 Sn'
_chemical_formula_sum 'C27 H25 N S2 Sn'
_chemical_formula_weight 546.29
_chemical_name_systematic
;
(<i>N</i>-Ethyl-<i>N</i>-phenyldithiocarbamato-\k<i>S</i>)triphenyltin(IV)
;
_space_group_IT_number 2
_symmetry_cell_setting triclinic
_symmetry_space_group_name_Hall '-P 1'
_symmetry_space_group_name_H-M 'P -1'
_atom_sites_solution_hydrogens geom
_atom_sites_solution_primary direct
_atom_sites_solution_secondary difmap
_audit_creation_method SHELXL-97
_cell_angle_alpha 90.588(2)
_cell_angle_beta 101.573(2)
_cell_angle_gamma 110.687(2)
_cell_formula_units_Z 4
_cell_length_a 9.6973(2)
_cell_length_b 12.2804(2)
_cell_length_c 22.8523(4)
_cell_measurement_reflns_used 39367
_cell_measurement_temperature 150(2)
_cell_measurement_theta_max 29
_cell_measurement_theta_min 2
_cell_volume 2484.39(9)
_computing_cell_refinement 'CrysAlis PRO (Oxford Diffraction, 2010)'
_computing_data_collection 'CrysAlis PRO (Oxford Diffraction, 2010)'
_computing_data_reduction 'CrysAlis PRO (Oxford Diffraction, 2010)'
_computing_molecular_graphics
;
ORTEP-3 (Farrugia, 1997), DIAMOND (Brandenburg, 2006) and
QMol (Gans & Shalloway, 2001)
;
_computing_publication_material 'publCIF (Westrip, 2010)'
_computing_structure_refinement 'SHELXL97 (Sheldrick, 2008)'
_computing_structure_solution 'SHELXS97 (Sheldrick, 2008)'
_diffrn_ambient_temperature 150(2)
_diffrn_detector_area_resol_mean 16.1952
_diffrn_measured_fraction_theta_full 1.000
_diffrn_measured_fraction_theta_max 1.000
_diffrn_measurement_device_type 'Oxford Diffraction Xcaliber Eos Gemini'
_diffrn_measurement_method '\w scans'
_diffrn_radiation_monochromator graphite
_diffrn_radiation_source 'fine-focus sealed tube'
_diffrn_radiation_type MoK\a
_diffrn_radiation_wavelength 0.71073
_diffrn_reflns_av_R_equivalents 0.0377
_diffrn_reflns_av_sigmaI/netI 0.0211
_diffrn_reflns_limit_h_max 12
_diffrn_reflns_limit_h_min -12
_diffrn_reflns_limit_k_max 15
_diffrn_reflns_limit_k_min -15
_diffrn_reflns_limit_l_max 28
_diffrn_reflns_limit_l_min -28
_diffrn_reflns_number 62467
_diffrn_reflns_theta_full 26.75
_diffrn_reflns_theta_max 26.75
_diffrn_reflns_theta_min 2.28
_diffrn_standards_decay_% 0
_diffrn_standards_interval_count 0
_diffrn_standards_interval_time 0
_diffrn_standards_number 0
_exptl_absorpt_coefficient_mu 1.211
_exptl_absorpt_correction_T_max 0.7945
_exptl_absorpt_correction_T_min 0.7478
_exptl_absorpt_correction_type multi-scan
_exptl_absorpt_process_details '(CrysAlis PRO; Oxford Diffraction, 2010)'
_exptl_crystal_colour colourless
_exptl_crystal_density_diffrn 1.461
_exptl_crystal_density_method 'not measured'
_exptl_crystal_description block
_exptl_crystal_F_000 1104
_exptl_crystal_size_max 0.300
_exptl_crystal_size_mid 0.240
_exptl_crystal_size_min 0.190
_refine_diff_density_max 0.551
_refine_diff_density_min -0.441
_refine_ls_extinction_method none
_refine_ls_goodness_of_fit_ref 1.000
_refine_ls_hydrogen_treatment constr
_refine_ls_matrix_type full
_refine_ls_number_parameters 561
_refine_ls_number_reflns 10558
_refine_ls_number_restraints 0
_refine_ls_restrained_S_all 1.000
_refine_ls_R_factor_all 0.0253
_refine_ls_R_factor_gt 0.0217
_refine_ls_shift/su_max 0.004
_refine_ls_shift/su_mean 0.000
_refine_ls_structure_factor_coef Fsqd
_refine_ls_weighting_details 'calc w=1/[\s^2^(Fo^2^)+(0.0259P)^2^+1.4890P] where P=(Fo^2^+2Fc^2^)/3'
_refine_ls_weighting_scheme calc
_refine_ls_wR_factor_gt 0.0531
_refine_ls_wR_factor_ref 0.0551
_reflns_number_gt 9633
_reflns_number_total 10558
_reflns_threshold_expression I>2\s(I)
_cod_data_source_file qm2044.cif
_cod_data_source_block I
_cod_original_cell_volume 2484.39(8)
_cod_database_code 2233276
_cod_database_fobs_code 2233276

loop_
_symmetry_equiv_pos_as_xyz
'x, y, z'
'-x, -y, -z'

loop_
_atom_site_type_symbol
_atom_site_label
_atom_site_fract_x
_atom_site_fract_y
_atom_site_fract_z
_atom_site_U_iso_or_equiv
_atom_site_adp_type
_atom_site_calc_flag
_atom_site_refinement_flags
_atom_site_occupancy
_atom_site_symmetry_multiplicity
Sn Sn1 0.425600(14) 0.868539(11) 0.613068(5) 0.02407(4) Uani d . 1 1
S S1 0.25460(6) 0.77901(4) 0.51651(2) 0.02845(10) Uani d . 1 1
S S2 0.39527(6) 0.61380(5) 0.57263(2) 0.03395(11) Uani d . 1 1
N N1 0.2447(2) 0.58873(15) 0.45887(7) 0.0337(4) Uani d . 1 1
C C1 0.2955(2) 0.65087(17) 0.51249(8) 0.0284(4) Uani d . 1 1
C C2 0.2836(3) 0.4851(2) 0.44586(11) 0.0478(6) Uani d . 1 1
H H2A 0.3831 0.4944 0.4715 0.057 Uiso calc R 1 1
H H2B 0.2923 0.4815 0.4035 0.057 Uiso calc R 1 1
C C3 0.1682(3) 0.3731(2) 0.45672(13) 0.0614(8) Uani d . 1 1
H H3A 0.1678 0.3723 0.4996 0.092 Uiso calc R 1 1
H H3B 0.1931 0.3071 0.4439 0.092 Uiso calc R 1 1
H H3C 0.0682 0.3663 0.4338 0.092 Uiso calc R 1 1
C C4 0.1517(2) 0.62092(17) 0.40950(8) 0.0314(4) Uani d . 1 1
C C5 -0.0031(3) 0.5806(2) 0.40371(10) 0.0386(5) Uani d . 1 1
H H5 -0.0482 0.5333 0.4324 0.046 Uiso calc R 1 1
C C6 -0.0915(3) 0.6096(2) 0.35598(11) 0.0510(6) Uani d . 1 1
H H6 -0.1980 0.5823 0.3517 0.061 Uiso calc R 1 1
C C7 -0.0259(4) 0.6780(3) 0.31455(11) 0.0610(8) Uani d . 1 1
H H7 -0.0871 0.6985 0.2819 0.073 Uiso calc R 1 1
C C8 0.1281(4) 0.7169(2) 0.32016(11) 0.0602(8) Uani d . 1 1
H H8 0.1725 0.7636 0.2911 0.072 Uiso calc R 1 1
C C9 0.2197(3) 0.6885(2) 0.36788(10) 0.0440(5) Uani d . 1 1
H H9 0.3260 0.7149 0.3717 0.053 Uiso calc R 1 1
C C10 0.6605(2) 0.89709(18) 0.62716(8) 0.0293(4) Uani d . 1 1
C C11 0.7603(2) 0.9959(2) 0.60893(10) 0.0408(5) Uani d . 1 1
H H11 0.7239 1.0507 0.5885 0.049 Uiso calc R 1 1
C C12 0.9148(3) 1.0149(3) 0.62057(13) 0.0574(7) Uani d . 1 1
H H12 0.9828 1.0815 0.6072 0.069 Uiso calc R 1 1
C C13 0.9681(3) 0.9371(3) 0.65134(14) 0.0624(8) Uani d . 1 1
H H13 1.0730 0.9503 0.6591 0.075 Uiso calc R 1 1
C C14 0.8709(3) 0.8402(2) 0.67092(12) 0.0517(7) Uani d . 1 1
H H14 0.9086 0.7877 0.6929 0.062 Uiso calc R 1 1
C C15 0.7171(2) 0.8197(2) 0.65846(9) 0.0359(5) Uani d . 1 1
H H15 0.6499 0.7521 0.6714 0.043 Uiso calc R 1 1
C C16 0.4002(2) 1.03524(16) 0.60391(8) 0.0271(4) Uani d . 1 1
C C17 0.3810(2) 1.09529(17) 0.65201(9) 0.0332(4) Uani d . 1 1
H H17 0.3829 1.0632 0.6897 0.040 Uiso calc R 1 1
C C18 0.3592(3) 1.20067(19) 0.64607(10) 0.0408(5) Uani d . 1 1
H H18 0.3465 1.2399 0.6795 0.049 Uiso calc R 1 1
C C19 0.3559(3) 1.24854(19) 0.59177(11) 0.0421(5) Uani d . 1 1
H H19 0.3412 1.3208 0.5877 0.051 Uiso calc R 1 1
C C20 0.3740(3) 1.1909(2) 0.54327(10) 0.0415(5) Uani d . 1 1
H H20 0.3716 1.2235 0.5057 0.050 Uiso calc R 1 1
C C21 0.3956(2) 1.08579(19) 0.54950(9) 0.0350(5) Uani d . 1 1
H H21 0.4077 1.0469 0.5158 0.042 Uiso calc R 1 1
C C22 0.3337(2) 0.80327(17) 0.68794(8) 0.0268(4) Uani d . 1 1
C C23 0.1960(2) 0.7136(2) 0.68340(10) 0.0386(5) Uani d . 1 1
H H23 0.1416 0.6716 0.6457 0.046 Uiso calc R 1 1
C C24 0.1371(3) 0.6849(2) 0.73484(14) 0.0581(7) Uani d . 1 1
H H24 0.0423 0.6237 0.7321 0.070 Uiso calc R 1 1
C C25 0.2182(4) 0.7465(3) 0.78978(12) 0.0635(8) Uani d . 1 1
H H25 0.1774 0.7282 0.8245 0.076 Uiso calc R 1 1
C C26 0.3555(4) 0.8328(2) 0.79434(11) 0.0593(8) Uani d . 1 1
H H26 0.4117 0.8730 0.8322 0.071 Uiso calc R 1 1
C C27 0.4122(3) 0.8612(2) 0.74395(9) 0.0410(5) Uani d . 1 1
H H27 0.5076 0.9221 0.7474 0.049 Uiso calc R 1 1
Sn Sn2 0.849644(14) 0.767651(10) 0.914470(5) 0.02217(4) Uani d . 1 1
S S3 0.73045(6) 0.77465(4) 0.99945(2) 0.02867(10) Uani d . 1 1
S S4 0.82367(6) 0.56918(4) 0.99206(2) 0.03252(11) Uani d . 1 1
N N2 0.71753(19) 0.62538(13) 1.08192(7) 0.0289(3) Uani d . 1 1
C C28 0.7555(2) 0.65068(16) 1.02941(8) 0.0257(4) Uani d . 1 1
C C29 0.7378(3) 0.52486(19) 1.11280(11) 0.0483(6) Uani d . 1 1
H H29A 0.7194 0.4601 1.0826 0.058 Uiso calc R 1 1
H H29B 0.6630 0.4970 1.1382 0.058 Uiso calc R 1 1
C C30 0.8959(4) 0.5582(3) 1.15146(13) 0.0726(9) Uani d . 1 1
H H30A 0.9696 0.5783 1.1258 0.109 Uiso calc R 1 1
H H30B 0.9035 0.4921 1.1738 0.109 Uiso calc R 1 1
H H30C 0.9168 0.6256 1.1797 0.109 Uiso calc R 1 1
C C31 0.6641(2) 0.69863(16) 1.11445(8) 0.0273(4) Uani d . 1 1
C C32 0.7662(2) 0.79839(17) 1.14875(9) 0.0335(4) Uani d . 1 1
H H32 0.8711 0.8217 1.1497 0.040 Uiso calc R 1 1
C C33 0.7126(3) 0.86425(19) 1.18188(10) 0.0409(5) Uani d . 1 1
H H33 0.7811 0.9330 1.2059 0.049 Uiso calc R 1 1
C C34 0.5593(3) 0.8294(2) 1.17981(10) 0.0420(5) Uani d . 1 1
H H34 0.5227 0.8747 1.2022 0.050 Uiso calc R 1 1
C C35 0.4607(3) 0.7303(2) 1.14582(11) 0.0440(5) Uani d . 1 1
H H35 0.3557 0.7072 1.1447 0.053 Uiso calc R 1 1
C C36 0.5116(2) 0.66293(19) 1.11289(10) 0.0360(5) Uani d . 1 1
H H36 0.4427 0.5934 1.0897 0.043 Uiso calc R 1 1
C C37 1.0884(2) 0.80657(15) 0.93488(8) 0.0225(4) Uani d . 1 1
C C38 1.1777(2) 0.91710(16) 0.92315(8) 0.0251(4) Uani d . 1 1
H H38 1.1314 0.9708 0.9084 0.030 Uiso calc R 1 1
C C39 1.3336(2) 0.95029(17) 0.93266(8) 0.0297(4) Uani d . 1 1
H H39 1.3931 1.0261 0.9244 0.036 Uiso calc R 1 1
C C40 1.4021(2) 0.87260(18) 0.95422(9) 0.0313(4) Uani d . 1 1
H H40 1.5086 0.8947 0.9605 0.038 Uiso calc R 1 1
C C41 1.3150(2) 0.76280(18) 0.96660(9) 0.0320(4) Uani d . 1 1
H H41 1.3621 0.7099 0.9818 0.038 Uiso calc R 1 1
C C42 1.1587(2) 0.72925(17) 0.95689(8) 0.0284(4) Uani d . 1 1
H H42 1.0997 0.6534 0.9653 0.034 Uiso calc R 1 1
C C43 0.8300(2) 0.92594(16) 0.88000(8) 0.0249(4) Uani d . 1 1
C C44 0.8243(2) 1.01716(18) 0.91533(9) 0.0329(4) Uani d . 1 1
H H44 0.8266 1.0101 0.9568 0.040 Uiso calc R 1 1
C C45 0.8153(3) 1.1176(2) 0.89075(10) 0.0413(5) Uani d . 1 1
H H45 0.8109 1.1786 0.9154 0.050 Uiso calc R 1 1
C C46 0.8125(2) 1.12962(18) 0.83056(9) 0.0350(5) Uani d . 1 1
H H46 0.8052 1.1983 0.8137 0.042 Uiso calc R 1 1
C C47 0.8206(2) 1.04148(18) 0.79481(9) 0.0330(4) Uani d . 1 1
H H47 0.8205 1.0499 0.7535 0.040 Uiso calc R 1 1
C C48 0.8287(2) 0.94077(17) 0.81961(8) 0.0300(4) Uani d . 1 1
H H48 0.8335 0.8803 0.7947 0.036 Uiso calc R 1 1
C C49 0.7240(2) 0.64207(16) 0.83962(8) 0.0285(4) Uani d . 1 1
C C50 0.5873(3) 0.6435(2) 0.80722(10) 0.0440(5) Uani d . 1 1
H H50 0.5436 0.6937 0.8215 0.053 Uiso calc R 1 1
C C51 0.5138(3) 0.5727(2) 0.75430(12) 0.0630(8) Uani d . 1 1
H H51 0.4197 0.5741 0.7329 0.076 Uiso calc R 1 1
C C52 0.5760(4) 0.5013(2) 0.73294(12) 0.0695(10) Uani d . 1 1
H H52 0.5261 0.4539 0.6963 0.083 Uiso calc R 1 1
C C53 0.7108(4) 0.4976(2) 0.76434(13) 0.0670(9) Uani d . 1 1
H H53 0.7537 0.4474 0.7494 0.080 Uiso calc R 1 1
C C54 0.7849(3) 0.5676(2) 0.81818(11) 0.0456(6) Uani d . 1 1
H H54 0.8772 0.5639 0.8401 0.055 Uiso calc R 1 1

loop_
_atom_site_aniso_label
_atom_site_aniso_U_11
_atom_site_aniso_U_22
_atom_site_aniso_U_33
_atom_site_aniso_U_12
_atom_site_aniso_U_13
_atom_site_aniso_U_23
Sn1 0.02483(7) 0.02598(7) 0.01999(7) 0.00680(5) 0.00633(5) 0.00045(5)
S1 0.0337(3) 0.0290(2) 0.0217(2) 0.0118(2) 0.00338(19) -0.00109(18)
S2 0.0372(3) 0.0334(3) 0.0284(2) 0.0131(2) 0.0004(2) 0.0015(2)
N1 0.0406(10) 0.0317(9) 0.0273(8) 0.0143(8) 0.0021(7) -0.0043(7)
C1 0.0275(10) 0.0282(10) 0.0256(9) 0.0054(8) 0.0061(8) 0.0005(7)
C2 0.0574(15) 0.0529(15) 0.0401(13) 0.0336(13) 0.0016(11) -0.0077(11)
C3 0.0743(19) 0.0410(14) 0.0637(18) 0.0265(14) -0.0058(15) -0.0103(12)
C4 0.0423(12) 0.0292(10) 0.0209(9) 0.0136(9) 0.0017(8) -0.0057(7)
C5 0.0437(13) 0.0378(12) 0.0331(11) 0.0155(10) 0.0043(9) -0.0046(9)
C6 0.0518(15) 0.0561(15) 0.0439(14) 0.0285(13) -0.0079(11) -0.0133(12)
C7 0.094(2) 0.0664(18) 0.0312(13) 0.0537(18) -0.0121(14) -0.0081(12)
C8 0.105(3) 0.0555(16) 0.0303(12) 0.0382(17) 0.0208(14) 0.0141(11)
C9 0.0528(14) 0.0423(13) 0.0371(12) 0.0143(11) 0.0156(11) 0.0035(10)
C10 0.0262(10) 0.0353(11) 0.0235(9) 0.0072(8) 0.0067(7) -0.0044(8)
C11 0.0342(11) 0.0423(12) 0.0364(12) 0.0015(10) 0.0102(9) -0.0028(9)
C12 0.0339(13) 0.0641(17) 0.0583(16) -0.0058(12) 0.0190(12) -0.0106(13)
C13 0.0251(12) 0.085(2) 0.0691(18) 0.0136(13) 0.0054(12) -0.0264(16)
C14 0.0388(13) 0.0656(17) 0.0501(14) 0.0266(13) -0.0048(11) -0.0192(12)
C15 0.0327(11) 0.0408(12) 0.0313(11) 0.0131(9) 0.0017(8) -0.0062(9)
C16 0.0255(9) 0.0253(9) 0.0284(10) 0.0057(8) 0.0077(8) 0.0004(7)
C17 0.0392(11) 0.0293(10) 0.0294(10) 0.0074(9) 0.0133(9) 0.0011(8)
C18 0.0484(13) 0.0341(11) 0.0426(12) 0.0136(10) 0.0187(10) -0.0035(9)
C19 0.0488(13) 0.0317(11) 0.0518(14) 0.0192(10) 0.0158(11) 0.0055(10)
C20 0.0521(14) 0.0416(12) 0.0377(12) 0.0227(11) 0.0139(10) 0.0119(10)
C21 0.0427(12) 0.0358(11) 0.0295(10) 0.0157(10) 0.0119(9) 0.0030(8)
C22 0.0322(10) 0.0313(10) 0.0222(9) 0.0163(8) 0.0085(8) 0.0059(7)
C23 0.0366(12) 0.0419(12) 0.0376(12) 0.0122(10) 0.0116(9) 0.0128(9)
C24 0.0554(16) 0.0576(16) 0.075(2) 0.0238(14) 0.0380(15) 0.0376(15)
C25 0.106(3) 0.0722(19) 0.0443(15) 0.0525(19) 0.0494(17) 0.0245(14)
C26 0.105(2) 0.0549(16) 0.0273(12) 0.0363(17) 0.0212(14) 0.0058(11)
C27 0.0556(14) 0.0401(12) 0.0254(10) 0.0173(11) 0.0050(10) 0.0002(9)
Sn2 0.02496(7) 0.02192(7) 0.01935(6) 0.00797(5) 0.00520(5) 0.00102(5)
S3 0.0357(3) 0.0334(3) 0.0260(2) 0.0199(2) 0.0129(2) 0.00964(19)
S4 0.0459(3) 0.0260(2) 0.0315(3) 0.0154(2) 0.0169(2) 0.00464(19)
N2 0.0399(9) 0.0213(8) 0.0287(8) 0.0100(7) 0.0164(7) 0.0061(6)
C28 0.0257(9) 0.0238(9) 0.0252(9) 0.0054(8) 0.0066(7) 0.0018(7)
C29 0.0849(19) 0.0261(11) 0.0492(14) 0.0252(12) 0.0386(14) 0.0172(10)
C30 0.122(3) 0.0634(19) 0.0487(16) 0.059(2) 0.0063(17) 0.0182(14)
C31 0.0375(11) 0.0254(9) 0.0216(9) 0.0116(8) 0.0119(8) 0.0063(7)
C32 0.0340(11) 0.0281(10) 0.0365(11) 0.0086(9) 0.0081(9) 0.0031(8)
C33 0.0569(15) 0.0311(11) 0.0318(11) 0.0141(10) 0.0072(10) -0.0033(9)
C34 0.0608(15) 0.0445(13) 0.0341(11) 0.0281(12) 0.0233(11) 0.0073(10)
C35 0.0404(13) 0.0488(14) 0.0498(14) 0.0173(11) 0.0231(11) 0.0099(11)
C36 0.0363(11) 0.0335(11) 0.0346(11) 0.0063(9) 0.0113(9) 0.0027(9)
C37 0.0259(9) 0.0247(9) 0.0173(8) 0.0100(7) 0.0042(7) -0.0011(7)
C38 0.0295(10) 0.0253(9) 0.0210(9) 0.0117(8) 0.0031(7) 0.0005(7)
C39 0.0287(10) 0.0296(10) 0.0259(9) 0.0052(8) 0.0050(8) 0.0004(8)
C40 0.0258(10) 0.0387(11) 0.0267(10) 0.0117(9) 0.0002(8) -0.0069(8)
C41 0.0349(11) 0.0341(11) 0.0290(10) 0.0190(9) -0.0002(8) -0.0031(8)
C42 0.0346(10) 0.0243(9) 0.0272(9) 0.0123(8) 0.0054(8) 0.0007(7)
C43 0.0243(9) 0.0270(9) 0.0234(9) 0.0101(8) 0.0038(7) 0.0019(7)
C44 0.0471(12) 0.0356(11) 0.0222(9) 0.0210(10) 0.0098(9) 0.0026(8)
C45 0.0644(15) 0.0368(12) 0.0362(12) 0.0303(11) 0.0188(11) 0.0054(9)
C46 0.0422(12) 0.0311(11) 0.0366(11) 0.0179(9) 0.0105(9) 0.0110(9)
C47 0.0391(11) 0.0333(11) 0.0224(9) 0.0100(9) 0.0034(8) 0.0052(8)
C48 0.0391(11) 0.0259(10) 0.0228(9) 0.0090(8) 0.0071(8) -0.0003(7)
C49 0.0334(10) 0.0222(9) 0.0230(9) 0.0011(8) 0.0072(8) 0.0007(7)
C50 0.0428(13) 0.0346(12) 0.0420(13) 0.0060(10) -0.0040(10) 0.0021(10)
C51 0.0662(18) 0.0442(15) 0.0438(14) -0.0060(13) -0.0172(13) 0.0028(12)
C52 0.092(2) 0.0412(15) 0.0336(13) -0.0187(15) 0.0006(14) -0.0061(11)
C53 0.095(2) 0.0418(15) 0.0559(17) 0.0058(15) 0.0331(17) -0.0173(13)
C54 0.0497(14) 0.0393(13) 0.0450(13) 0.0111(11) 0.0139(11) -0.0103(10)

loop_
_atom_type_symbol
_atom_type_description
_atom_type_scat_dispersion_real
_atom_type_scat_dispersion_imag
_atom_type_scat_source
C C 0.0033 0.0016 'International Tables Vol C Tables 4.2.6.8 and 6.1.1.4'
H H 0.0000 0.0000 'International Tables Vol C Tables 4.2.6.8 and 6.1.1.4'
N N 0.0061 0.0033 'International Tables Vol C Tables 4.2.6.8 and 6.1.1.4'
S S 0.1246 0.1234 'International Tables Vol C Tables 4.2.6.8 and 6.1.1.4'
Sn Sn -0.6537 1.4246 'International Tables Vol C Tables 4.2.6.8 and 6.1.1.4'

loop_
_geom_angle_atom_site_label_1
_geom_angle_atom_site_label_2
_geom_angle_atom_site_label_3
_geom_angle
C22 Sn1 C10 112.49(7)
C22 Sn1 C16 105.17(7)
C10 Sn1 C16 108.02(8)
C22 Sn1 S1 113.28(6)
C10 Sn1 S1 120.48(5)
C16 Sn1 S1 94.46(5)
C1 S1 Sn1 98.20(7)
C1 N1 C4 121.45(17)
C1 N1 C2 122.48(18)
C4 N1 C2 116.05(16)
N1 C1 S2 123.77(16)
N1 C1 S1 115.59(15)
S2 C1 S1 120.63(11)
N1 C2 C3 112.3(2)
N1 C2 H2A 109.1
C3 C2 H2A 109.1
N1 C2 H2B 109.1
C3 C2 H2B 109.1
H2A C2 H2B 107.9
C2 C3 H3A 109.5
C2 C3 H3B 109.5
H3A C3 H3B 109.5
C2 C3 H3C 109.5
H3A C3 H3C 109.5
H3B C3 H3C 109.5
C9 C4 C5 121.3(2)
C9 C4 N1 119.0(2)
C5 C4 N1 119.70(19)
C6 C5 C4 119.5(2)
C6 C5 H5 120.2
C4 C5 H5 120.2
C7 C6 C5 120.1(3)
C7 C6 H6 120.0
C5 C6 H6 120.0
C8 C7 C6 120.2(2)
C8 C7 H7 119.9
C6 C7 H7 119.9
C7 C8 C9 120.8(3)
C7 C8 H8 119.6
C9 C8 H8 119.6
C4 C9 C8 118.2(2)
C4 C9 H9 120.9
C8 C9 H9 120.9
C15 C10 C11 118.9(2)
C15 C10 Sn1 119.93(15)
C11 C10 Sn1 121.02(16)
C10 C11 C12 120.0(2)
C10 C11 H11 120.0
C12 C11 H11 120.0
C13 C12 C11 120.0(3)
C13 C12 H12 120.0
C11 C12 H12 120.0
C12 C13 C14 120.6(2)
C12 C13 H13 119.7
C14 C13 H13 119.7
C13 C14 C15 119.7(3)
C13 C14 H14 120.2
C15 C14 H14 120.2
C10 C15 C14 120.8(2)
C10 C15 H15 119.6
C14 C15 H15 119.6
C17 C16 C21 116.95(18)
C17 C16 Sn1 121.01(14)
C21 C16 Sn1 121.99(14)
C18 C17 C16 121.53(19)
C18 C17 H17 119.2
C16 C17 H17 119.2
C19 C18 C17 120.1(2)
C19 C18 H18 120.0
C17 C18 H18 120.0
C20 C19 C18 119.7(2)
C20 C19 H19 120.1
C18 C19 H19 120.1
C19 C20 C21 119.9(2)
C19 C20 H20 120.1
C21 C20 H20 120.1
C20 C21 C16 121.82(19)
C20 C21 H21 119.1
C16 C21 H21 119.1
C27 C22 C23 118.84(19)
C27 C22 Sn1 117.20(16)
C23 C22 Sn1 123.75(15)
C22 C23 C24 119.6(2)
C22 C23 H23 120.2
C24 C23 H23 120.2
C25 C24 C23 119.7(3)
C25 C24 H24 120.2
C23 C24 H24 120.2
C26 C25 C24 120.6(2)
C26 C25 H25 119.7
C24 C25 H25 119.7
C25 C26 C27 119.6(3)
C25 C26 H26 120.2
C27 C26 H26 120.2
C26 C27 C22 121.7(2)
C26 C27 H27 119.1
C22 C27 H27 119.1
C49 Sn2 C37 115.41(7)
C49 Sn2 C43 101.51(7)
C37 Sn2 C43 103.22(7)
C49 Sn2 S3 118.66(5)
C37 Sn2 S3 117.12(5)
C43 Sn2 S3 95.28(5)
C28 S3 Sn2 95.09(6)
C28 N2 C31 122.39(15)
C28 N2 C29 121.82(16)
C31 N2 C29 115.65(15)
N2 C28 S4 123.09(14)
N2 C28 S3 116.67(14)
S4 C28 S3 120.24(11)
N2 C29 C30 111.3(2)
N2 C29 H29A 109.4
C30 C29 H29A 109.4
N2 C29 H29B 109.4
C30 C29 H29B 109.4
H29A C29 H29B 108.0
C29 C30 H30A 109.5
C29 C30 H30B 109.5
H30A C30 H30B 109.5
C29 C30 H30C 109.5
H30A C30 H30C 109.5
H30B C30 H30C 109.5
C32 C31 C36 121.41(19)
C32 C31 N2 119.92(18)
C36 C31 N2 118.56(18)
C31 C32 C33 118.8(2)
C31 C32 H32 120.6
C33 C32 H32 120.6
C34 C33 C32 119.9(2)
C34 C33 H33 120.0
C32 C33 H33 120.0
C35 C34 C33 120.3(2)
C35 C34 H34 119.9
C33 C34 H34 119.9
C34 C35 C36 120.8(2)
C34 C35 H35 119.6
C36 C35 H35 119.6
C31 C36 C35 118.8(2)
C31 C36 H36 120.6
C35 C36 H36 120.6
C38 C37 C42 118.60(17)
C38 C37 Sn2 116.12(13)
C42 C37 Sn2 125.26(14)
C39 C38 C37 121.05(17)
C39 C38 H38 119.5
C37 C38 H38 119.5
C38 C39 C40 119.83(19)
C38 C39 H39 120.1
C40 C39 H39 120.1
C41 C40 C39 119.82(19)
C41 C40 H40 120.1
C39 C40 H40 120.1
C40 C41 C42 120.42(18)
C40 C41 H41 119.8
C42 C41 H41 119.8
C41 C42 C37 120.28(18)
C41 C42 H42 119.9
C37 C42 H42 119.9
C48 C43 C44 117.55(17)
C48 C43 Sn2 118.58(13)
C44 C43 Sn2 123.82(14)
C45 C44 C43 121.00(18)
C45 C44 H44 119.5
C43 C44 H44 119.5
C44 C45 C46 120.29(19)
C44 C45 H45 119.9
C46 C45 H45 119.9
C47 C46 C45 119.88(19)
C47 C46 H46 120.1
C45 C46 H46 120.1
C46 C47 C48 119.56(18)
C46 C47 H47 120.2
C48 C47 H47 120.2
C43 C48 C47 121.71(18)
C43 C48 H48 119.1
C47 C48 H48 119.1
C50 C49 C54 118.5(2)
C50 C49 Sn2 120.19(16)
C54 C49 Sn2 120.84(16)
C51 C50 C49 120.9(3)
C51 C50 H50 119.5
C49 C50 H50 119.5
C52 C51 C50 120.1(3)
C52 C51 H51 119.9
C50 C51 H51 119.9
C51 C52 C53 120.1(2)
C51 C52 H52 119.9
C53 C52 H52 119.9
C52 C53 C54 120.2(3)
C52 C53 H53 119.9
C54 C53 H53 119.9
C53 C54 C49 120.1(3)
C53 C54 H54 120.0
C49 C54 H54 120.0

loop_
_geom_bond_atom_site_label_1
_geom_bond_atom_site_label_2
_geom_bond_distance
_geom_bond_publ_flag
Sn1 C10 2.1339(19) y
Sn1 C16 2.1541(19) y
Sn1 C22 2.1210(18) y
Sn1 S1 2.4539(5) y
S1 C1 1.759(2) y
S2 C1 1.680(2) y
N1 C1 1.342(2) ?
N1 C4 1.448(3) ?
N1 C2 1.492(3) ?
C2 C3 1.496(4) ?
C2 H2A 0.9900 ?
C2 H2B 0.9900 ?
C3 H3A 0.9800 ?
C3 H3B 0.9800 ?
C3 H3C 0.9800 ?
C4 C9 1.382(3) ?
C4 C5 1.382(3) ?
C5 C6 1.379(3) ?
C5 H5 0.9500 ?
C6 C7 1.374(4) ?
C6 H6 0.9500 ?
C7 C8 1.376(4) ?
C7 H7 0.9500 ?
C8 C9 1.391(4) ?
C8 H8 0.9500 ?
C9 H9 0.9500 ?
C10 C15 1.393(3) ?
C10 C11 1.388(3) ?
C11 C12 1.400(3) ?
C11 H11 0.9500 ?
C12 C13 1.375(4) ?
C12 H12 0.9500 ?
C13 C14 1.375(4) ?
C13 H13 0.9500 ?
C14 C15 1.389(3) ?
C14 H14 0.9500 ?
C15 H15 0.9500 ?
C16 C17 1.396(3) ?
C16 C21 1.395(3) ?
C17 C18 1.387(3) ?
C17 H17 0.9500 ?
C18 C19 1.378(3) ?
C18 H18 0.9500 ?
C19 C20 1.382(3) ?
C19 H19 0.9500 ?
C20 C21 1.384(3) ?
C20 H20 0.9500 ?
C21 H21 0.9500 ?
C22 C27 1.390(3) ?
C22 C23 1.382(3) ?
C23 C24 1.403(3) ?
C23 H23 0.9500 ?
C24 C25 1.390(4) ?
C24 H24 0.9500 ?
C25 C26 1.361(4) ?
C25 H25 0.9500 ?
C26 C27 1.370(3) ?
C26 H26 0.9500 ?
C27 H27 0.9500 ?
Sn2 C37 2.1413(18) y
Sn2 C43 2.1605(19) y
Sn2 C49 2.1379(19) y
Sn2 S3 2.4662(5) y
S3 C28 1.7496(19) y
S4 C28 1.6862(19) y
N2 C28 1.333(2) ?
N2 C31 1.449(2) ?
N2 C29 1.481(3) ?
C29 C30 1.518(4) ?
C29 H29A 0.9900 ?
C29 H29B 0.9900 ?
C30 H30A 0.9800 ?
C30 H30B 0.9800 ?
C30 H30C 0.9800 ?
C31 C32 1.381(3) ?
C31 C36 1.379(3) ?
C32 C33 1.393(3) ?
C32 H32 0.9500 ?
C33 C34 1.384(3) ?
C33 H33 0.9500 ?
C34 C35 1.363(3) ?
C34 H34 0.9500 ?
C35 C36 1.386(3) ?
C35 H35 0.9500 ?
C36 H36 0.9500 ?
C37 C38 1.391(3) ?
C37 C42 1.396(3) ?
C38 C39 1.389(3) ?
C38 H38 0.9500 ?
C39 C40 1.386(3) ?
C39 H39 0.9500 ?
C40 C41 1.382(3) ?
C40 H40 0.9500 ?
C41 C42 1.392(3) ?
C41 H41 0.9500 ?
C42 H42 0.9500 ?
C43 C48 1.392(3) ?
C43 C44 1.398(3) ?
C44 C45 1.384(3) ?
C44 H44 0.9500 ?
C45 C46 1.381(3) ?
C45 H45 0.9500 ?
C46 C47 1.383(3) ?
C46 H46 0.9500 ?
C47 C48 1.386(3) ?
C47 H47 0.9500 ?
C48 H48 0.9500 ?
C49 C50 1.389(3) ?
C49 C54 1.384(3) ?
C50 C51 1.386(3) ?
C50 H50 0.9500 ?
C51 C52 1.362(5) ?
C51 H51 0.9500 ?
C52 C53 1.376(5) ?
C52 H52 0.9500 ?
C53 C54 1.398(4) ?
C53 H53 0.9500 ?
C54 H54 0.9500 ?

loop_
_geom_hbond_atom_site_label_D
_geom_hbond_atom_site_label_H
_geom_hbond_atom_site_label_A
_geom_hbond_site_symmetry_A
_geom_hbond_distance_DH
_geom_hbond_distance_HA
_geom_hbond_distance_DA
_geom_hbond_angle_DHA
C9 H9 Cg1 2_676 0.95 2.72 3.630(3) 160
C25 H25 Cg2 1_455 0.95 2.90 3.639(3) 135
C32 H32 Cg3 2_777 0.95 2.92 3.824(2) 160

loop_
_geom_torsion_atom_site_label_1
_geom_torsion_atom_site_label_2
_geom_torsion_atom_site_label_3
_geom_torsion_atom_site_label_4
_geom_torsion
C22 Sn1 S1 C1 -82.34(8)
C10 Sn1 S1 C1 55.09(9)
C16 Sn1 S1 C1 169.04(8)
C4 N1 C1 S2 176.31(16)
C2 N1 C1 S2 -5.4(3)
C4 N1 C1 S1 -5.0(3)
C2 N1 C1 S1 173.26(17)
Sn1 S1 C1 N1 -166.86(14)
Sn1 S1 C1 S2 11.88(12)
C1 N1 C2 C3 92.9(3)
C4 N1 C2 C3 -88.7(2)
C1 N1 C4 C9 95.5(2)
C2 N1 C4 C9 -82.9(3)
C1 N1 C4 C5 -86.6(2)
C2 N1 C4 C5 95.0(2)
C9 C4 C5 C6 -0.9(3)
N1 C4 C5 C6 -178.75(19)
C4 C5 C6 C7 0.0(3)
C5 C6 C7 C8 0.7(4)
C6 C7 C8 C9 -0.5(4)
C5 C4 C9 C8 1.0(3)
N1 C4 C9 C8 178.9(2)
C7 C8 C9 C4 -0.3(4)
C22 Sn1 C10 C15 37.46(17)
C16 Sn1 C10 C15 153.09(15)
S1 Sn1 C10 C15 -100.26(15)
C22 Sn1 C10 C11 -138.42(16)
C16 Sn1 C10 C11 -22.79(18)
S1 Sn1 C10 C11 83.85(16)
C15 C10 C11 C12 1.8(3)
Sn1 C10 C11 C12 177.71(17)
C10 C11 C12 C13 -1.6(4)
C11 C12 C13 C14 0.0(4)
C12 C13 C14 C15 1.3(4)
C11 C10 C15 C14 -0.5(3)
Sn1 C10 C15 C14 -176.47(16)
C13 C14 C15 C10 -1.0(3)
C22 Sn1 C16 C17 20.76(18)
C10 Sn1 C16 C17 -99.57(17)
S1 Sn1 C16 C17 136.35(16)
C22 Sn1 C16 C21 -156.46(16)
C10 Sn1 C16 C21 83.20(17)
S1 Sn1 C16 C21 -40.88(17)
C21 C16 C17 C18 -0.3(3)
Sn1 C16 C17 C18 -177.70(17)
C16 C17 C18 C19 0.1(3)
C17 C18 C19 C20 0.2(4)
C18 C19 C20 C21 -0.1(4)
C19 C20 C21 C16 -0.1(4)
C17 C16 C21 C20 0.4(3)
Sn1 C16 C21 C20 177.70(17)
C10 Sn1 C22 C27 48.80(17)
C16 Sn1 C22 C27 -68.54(17)
S1 Sn1 C22 C27 -170.33(14)
C10 Sn1 C22 C23 -136.57(17)
C16 Sn1 C22 C23 106.10(17)
S1 Sn1 C22 C23 4.30(18)
C27 C22 C23 C24 1.5(3)
Sn1 C22 C23 C24 -173.10(17)
C22 C23 C24 C25 -0.3(4)
C23 C24 C25 C26 -1.3(4)
C24 C25 C26 C27 1.8(4)
C25 C26 C27 C22 -0.7(4)
C23 C22 C27 C26 -1.0(3)
Sn1 C22 C27 C26 173.95(19)
C49 Sn2 S3 C28 76.70(9)
C37 Sn2 S3 C28 -69.32(8)
C43 Sn2 S3 C28 -177.10(8)
C31 N2 C28 S4 177.77(15)
C29 N2 C28 S4 2.3(3)
C31 N2 C28 S3 -2.6(3)
C29 N2 C28 S3 -178.10(17)
Sn2 S3 C28 N2 174.02(14)
Sn2 S3 C28 S4 -6.32(12)
C28 N2 C29 C30 86.3(3)
C31 N2 C29 C30 -89.5(2)
C28 N2 C31 C32 -80.5(2)
C29 N2 C31 C32 95.2(2)
C28 N2 C31 C36 103.0(2)
C29 N2 C31 C36 -81.2(2)
C36 C31 C32 C33 -0.6(3)
N2 C31 C32 C33 -176.94(18)
C31 C32 C33 C34 -0.2(3)
C32 C33 C34 C35 0.5(3)
C33 C34 C35 C36 0.0(4)
C32 C31 C36 C35 1.1(3)
N2 C31 C36 C35 177.50(19)
C34 C35 C36 C31 -0.8(3)
C49 Sn2 C37 C38 109.91(13)
C43 Sn2 C37 C38 0.12(14)
S3 Sn2 C37 C38 -102.97(13)
C49 Sn2 C37 C42 -68.03(17)
C43 Sn2 C37 C42 -177.83(15)
S3 Sn2 C37 C42 79.09(15)
C42 C37 C38 C39 0.4(3)
Sn2 C37 C38 C39 -177.68(14)
C37 C38 C39 C40 -0.1(3)
C38 C39 C40 C41 -0.5(3)
C39 C40 C41 C42 0.7(3)
C40 C41 C42 C37 -0.4(3)
C38 C37 C42 C41 -0.2(3)
Sn2 C37 C42 C41 177.73(14)
C49 Sn2 C43 C48 -35.27(16)
C37 Sn2 C43 C48 84.57(16)
S3 Sn2 C43 C48 -155.95(15)
C49 Sn2 C43 C44 147.26(17)
C37 Sn2 C43 C44 -92.89(17)
S3 Sn2 C43 C44 26.58(17)
C48 C43 C44 C45 1.0(3)
Sn2 C43 C44 C45 178.45(17)
C43 C44 C45 C46 -0.3(4)
C44 C45 C46 C47 -0.7(4)
C45 C46 C47 C48 1.1(3)
C44 C43 C48 C47 -0.6(3)
Sn2 C43 C48 C47 -178.21(16)
C46 C47 C48 C43 -0.4(3)
C37 Sn2 C49 C50 -153.78(16)
C43 Sn2 C49 C50 -42.98(18)
S3 Sn2 C49 C50 59.63(18)
C37 Sn2 C49 C54 18.37(19)
C43 Sn2 C49 C54 129.18(17)
S3 Sn2 C49 C54 -128.22(16)
C54 C49 C50 C51 -0.5(3)
Sn2 C49 C50 C51 171.82(19)
C49 C50 C51 C52 -0.7(4)
C50 C51 C52 C53 1.1(4)
C51 C52 C53 C54 -0.3(4)
C52 C53 C54 C49 -1.0(4)
C50 C49 C54 C53 1.3(3)
Sn2 C49 C54 C53 -170.94(19)

loop_
_cod_related_entry_id
_cod_related_entry_database
_cod_related_entry_code
1 ChemSpider 30657358
